data_2017197
loop_
_publ_author_name
'Jebas, Samuel Robinson'
'Sinthiya, A.'
'Ravindran Durai Nayagam, B.'
'Schollmeyer, Dieter'
'Raj, S. Alfred Cecil'

_publ_section_title
;
 4-Aminopyridinium 4-aminobenzoate dihydrate and 4-aminopyridinium
 nicotinate
;
_journal_coeditor_code SK3319
_journal_issue 7
_journal_name_full 'Acta Crystallographica Section C'
_journal_page_first o361
_journal_page_last o364
_journal_paper_doi 10.1107/S0108270109021106
_journal_volume 65
_journal_year 2009
_chemical_formula_iupac 'C5 H7 N2 + , C7 H6 N O2 - , 2H2 O'
_chemical_formula_moiety 'C5 H7 N2 + , C7 H6 N O2 - , 2H2 O'
_chemical_formula_sum 'C12 H17 N3 O4'
_chemical_formula_weight 267.29
_chemical_name_systematic
;
4-aminopyridinium 4-aminobenzoate dihydrate
;
_space_group_IT_number 9
_symmetry_cell_setting monoclinic
_symmetry_space_group_name_Hall 'C -2yc'
_symmetry_space_group_name_H-M 'C 1 c 1'
_atom_sites_solution_hydrogens geom
_atom_sites_solution_primary direct
_atom_sites_solution_secondary difmap
_audit_creation_method SHELXL97
_cell_angle_alpha 90.00
_cell_angle_beta 112.213(4)
_cell_angle_gamma 90.00
_cell_formula_units_Z 8
_cell_length_a 18.9692(18)
_cell_length_b 7.8092(4)
_cell_length_c 19.5944(19)
_cell_measurement_reflns_used 25
_cell_measurement_temperature 193(2)
_cell_measurement_theta_max 69
_cell_measurement_theta_min 60
_cell_volume 2687.2(4)
_computing_cell_refinement 'CAD-4 EXPRESS (Enraf--Nonius, 1994)'
_computing_data_collection 'CAD-4 EXPRESS (Enraf--Nonius, 1994)'
_computing_data_reduction 'CORINC (Draeger & Gattow, 1971)'
_computing_molecular_graphics 'SHELXTL (Sheldrick, 2008)'
_computing_publication_material
;
SHELXTL (Sheldrick, 2008) and PLATON (Spek, 2009)
;
_computing_structure_refinement 'SHELXL97 (Sheldrick, 2008)'
_computing_structure_solution 'SHELXS97 (Sheldrick, 2008)'
_diffrn_ambient_temperature 193(2)
_diffrn_measured_fraction_theta_full 0.998
_diffrn_measured_fraction_theta_max 0.998
_diffrn_measurement_device '\k-geometry diffractometer'
_diffrn_measurement_device_type 'Enraf--Nonius CAD-4'
_diffrn_measurement_method \w/2\q
_diffrn_radiation_monochromator graphite
_diffrn_radiation_type CuK\a
_diffrn_radiation_wavelength 1.54178
_diffrn_reflns_av_R_equivalents 0.0445
_diffrn_reflns_av_sigmaI/netI 0.0468
_diffrn_reflns_limit_h_max 22
_diffrn_reflns_limit_h_min -22
_diffrn_reflns_limit_k_max 9
_diffrn_reflns_limit_k_min 0
_diffrn_reflns_limit_l_max 23
_diffrn_reflns_limit_l_min -23
_diffrn_reflns_number 4793
_diffrn_reflns_theta_full 69.95
_diffrn_reflns_theta_max 69.95
_diffrn_reflns_theta_min 4.88
_diffrn_standards_decay_% 2
_diffrn_standards_interval_time 60
_diffrn_standards_number 3
_exptl_absorpt_coefficient_mu 0.841
_exptl_absorpt_correction_T_max 0.8772
_exptl_absorpt_correction_T_min 0.7405
_exptl_absorpt_correction_type psi-scan
_exptl_absorpt_process_details '(CORINC; Draeger & Gattow, 1971)'
_exptl_crystal_colour colourless
_exptl_crystal_density_diffrn 1.321
_exptl_crystal_density_method 'not measured'
_exptl_crystal_description block
_exptl_crystal_F_000 1136
_exptl_crystal_size_max 0.38
_exptl_crystal_size_mid 0.32
_exptl_crystal_size_min 0.16
_refine_diff_density_max 0.276
_refine_diff_density_min -0.368
_refine_ls_abs_structure_details 'Flack (1983), with 2236 Friedel pairs'
_refine_ls_abs_structure_Flack 0.2(3)
_refine_ls_goodness_of_fit_ref 1.051
_refine_ls_hydrogen_treatment constr
_refine_ls_matrix_type full
_refine_ls_number_parameters 344
_refine_ls_number_reflns 2557
_refine_ls_number_restraints 14
_refine_ls_restrained_S_all 1.048
_refine_ls_R_factor_all 0.0585
_refine_ls_R_factor_gt 0.0548
_refine_ls_shift/su_max_lt 0.002
_refine_ls_shift/su_mean <0.000
_refine_ls_structure_factor_coef Fsqd
_refine_ls_weighting_details 'calc w = 1/[\s^2^(Fo^2^)+(0.1162P)^2^+0.3843P] where P=(Fo^2^+2Fc^2^)/3'
_refine_ls_weighting_scheme calc
_refine_ls_wR_factor_gt 0.1490
_refine_ls_wR_factor_ref 0.1555
_reflns_number_gt 2334
_reflns_number_total 2557
_reflns_threshold_expression I>2\s(I)
_cod_data_source_file sk3319.cif
_cod_data_source_block I
_cod_depositor_comments
;
The following automatic conversions were performed:
'_geom_angle_publ_flag' value 'Y' changed to 'y' according to
'/home/saulius/struct/CIF-dictionaries/cif_core.dic' dictionary named
'cif_core.dic' version 2.4.1 from 2010-06-29 (2 times).

Automatic conversion script
Id: cif_fix_enum 1527 2010-12-29 10:47:43Z saulius 

The following automatic conversions were performed:

'_geom_angle_publ_flag' value 'Y' changed to 'y' according to
/home/saulius/struct/CIF-dictionaries/cif_core.dic dictionary named
'cif_core.dic' version 2.4.1 from 2010-06-29 (2 times).

Automatic conversion script
Id: cif_fix_values 1715 2011-07-08 13:25:40Z adriana 
;
_cod_original_sg_symbol_H-M 'C c'
_cod_database_code 2017197

loop_
_symmetry_equiv_pos_as_xyz
'x, y, z'
'x, -y, z+1/2'
'x+1/2, y+1/2, z'
'x+1/2, -y+1/2, z+1/2'

loop_
_atom_site_type_symbol
_atom_site_label
_atom_site_fract_x
_atom_site_fract_y
_atom_site_fract_z
_atom_site_U_iso_or_equiv
_atom_site_adp_type
_atom_site_calc_flag
_atom_site_refinement_flags
_atom_site_occupancy
_atom_site_disorder_assembly
_atom_site_disorder_group
C C1A 0.4483(2) 0.0745(5) 0.3941(2) 0.0428(8) Uani d . 1 . .
C C2A 0.47909(18) 0.0212(5) 0.46685(19) 0.0420(8) Uani d . 1 . .
H H2A 0.5292 -0.0244 0.4864 0.050 Uiso calc R 1 . .
C C3A 0.43750(19) 0.0338(5) 0.51106(19) 0.0412(8) Uani d . 1 . .
H H3A 0.4592 -0.0031 0.5609 0.049 Uiso calc R 1 . .
C C4A 0.36214(16) 0.1017(4) 0.48236(17) 0.0361(7) Uani d . 1 . .
C C5A 0.33385(17) 0.1549(5) 0.41012(18) 0.0367(7) Uani d . 1 . .
H H5A 0.2834 0.1988 0.3900 0.044 Uiso calc R 1 . .
C C6A 0.37500(18) 0.1474(5) 0.36545(19) 0.0412(8) Uani d . 1 . .
H H6A 0.3544 0.1904 0.3165 0.049 Uiso calc R 1 . .
C C7A 0.3182(2) 0.1135(4) 0.53087(19) 0.0431(7) Uani d . 1 . .
O O8A 0.24875(15) 0.1565(3) 0.50276(15) 0.0504(6) Uani d . 1 . .
O O9A 0.34981(17) 0.0812(3) 0.59912(14) 0.0522(7) Uani d . 1 . .
N N10A 0.49082(19) 0.0594(6) 0.35071(19) 0.0632(11) Uani d . 1 . .
H H10A 0.5371 0.0162 0.3693 0.076 Uiso calc R 1 . .
H H10B 0.4717 0.0931 0.3044 0.076 Uiso calc R 1 . .
C C1B 0.12976(19) 0.8248(4) 0.21892(18) 0.0370(7) Uani d . 1 . .
C C2B 0.20204(19) 0.9014(5) 0.2432(2) 0.0454(9) Uani d . 1 . .
H H2B 0.2238 0.9434 0.2922 0.054 Uiso calc R 1 . .
C C3B 0.2416(2) 0.9171(6) 0.1987(3) 0.0602(12) Uani d . 1 . .
H H3B 0.2897 0.9729 0.2160 0.072 Uiso calc R 1 . .
N N4B 0.2116(2) 0.8516(4) 0.1285(2) 0.0596(9) Uani d . 1 . .
H H4B 0.2376 0.8594 0.0997 0.072 Uiso calc R 1 . .
C C5B 0.1452(3) 0.7783(5) 0.1042(2) 0.0543(10) Uani d . 1 . .
H H5B 0.1260 0.7341 0.0554 0.065 Uiso calc R 1 . .
C C6B 0.1025(2) 0.7621(5) 0.14495(19) 0.0478(9) Uani d . 1 . .
H H6B 0.0540 0.7088 0.1246 0.057 Uiso calc R 1 . .
N N7B 0.09003(17) 0.8107(4) 0.26088(18) 0.0470(7) Uani d . 1 . .
H H7B 0.1085 0.8502 0.3063 0.056 Uiso calc R 1 . .
H H7C 0.0449 0.7618 0.2436 0.056 Uiso calc R 1 . .
C C1C 0.12642(19) 0.3243(4) 0.22138(18) 0.0375(7) Uani d . 1 . .
C C2C 0.0975(2) 0.2690(5) 0.14609(19) 0.0465(9) Uani d . 1 . .
H H2C 0.0479 0.2209 0.1251 0.056 Uiso calc R 1 . .
C C3C 0.1404(2) 0.2846(5) 0.10423(19) 0.0444(9) Uani d . 1 . .
H H3C 0.1191 0.2490 0.0542 0.053 Uiso calc R 1 . .
C C4C 0.21200(19) 0.3486(4) 0.13078(17) 0.0376(7) Uani d . 1 . .
C C5C 0.24278(19) 0.4046(5) 0.20511(18) 0.0419(8) Uani d . 1 . .
H H5C 0.2927 0.4514 0.2251 0.050 Uiso calc R 1 . .
C C6C 0.20032(17) 0.3911(5) 0.24801(18) 0.0388(8) Uani d . 1 . .
H H6C 0.2219 0.4286 0.2978 0.047 Uiso calc R 1 . .
C C7C 0.2584(2) 0.3631(4) 0.08407(18) 0.0420(6) Uani d . 1 . .
O O8C 0.22755(17) 0.3273(3) 0.01618(14) 0.0514(7) Uani d . 1 . .
O O9C 0.32715(16) 0.4120(3) 0.11228(15) 0.0510(6) Uani d . 1 . .
N N10C 0.08559(19) 0.3106(5) 0.26362(19) 0.0544(9) Uani d . 1 . .
H H10C 0.1050 0.3442 0.3099 0.065 Uiso calc R 1 . .
H H10D 0.0392 0.2680 0.2452 0.065 Uiso calc R 1 . .
C C1D 0.44629(19) 0.5743(5) 0.39756(18) 0.0398(8) Uani d . 1 . .
C C2D 0.4741(2) 0.5146(5) 0.4696(2) 0.0464(9) Uani d . 1 . .
H H2D 0.5230 0.4630 0.4898 0.056 Uiso calc R 1 . .
C C3D 0.4310(3) 0.5302(6) 0.5113(2) 0.0566(11) Uani d . 1 . .
H H3D 0.4496 0.4889 0.5606 0.068 Uiso calc R 1 . .
N N4D 0.35979(19) 0.6066(5) 0.4815(2) 0.0596(9) Uani d . 1 . .
H H4D 0.3317 0.6161 0.5083 0.072 Uiso calc R 1 . .
C C5D 0.3342(2) 0.6645(5) 0.4139(3) 0.0524(10) Uani d . 1 . .
H H5D 0.2851 0.7157 0.3952 0.063 Uiso calc R 1 . .
C C6D 0.37390(19) 0.6554(5) 0.3690(2) 0.0447(8) Uani d . 1 . .
H H6D 0.3541 0.7015 0.3206 0.054 Uiso calc R 1 . .
N N7D 0.48796(18) 0.5564(5) 0.35534(18) 0.0532(8) Uani d . 1 . .
H H7D 0.5329 0.5067 0.3735 0.064 Uiso calc R 1 . .
H H7E 0.4702 0.5944 0.3097 0.064 Uiso calc R 1 . .
O O1W 0.41925(15) 0.6648(4) 0.20049(14) 0.0551(8) Uani d D 1 . .
H H1W 0.4027 0.7709 0.1742 0.083 Uiso d RD 1 . .
H H2W 0.3819 0.5799 0.1750 0.083 Uiso d RD 1 . .
O O2W 0.14559(17) 0.9180(4) 0.41753(14) 0.0556(7) Uani d D 1 . .
H H3W 0.1832 1.0052 0.4424 0.083 Uiso d RD 1 . .
H H4W 0.1605 0.8195 0.4502 0.083 Uiso d RD 1 . .
O O3W 0.15272(18) 0.4099(4) 0.42329(16) 0.0664(9) Uani d D 1 . .
H H5W 0.1731 0.5028 0.4574 0.100 Uiso d RD 1 . .
H H6W 0.1831 0.3106 0.4442 0.100 Uiso d RD 1 . .
O O4W 0.43348(15) 0.1709(4) 0.19169(14) 0.0517(7) Uani d D 1 . .
H H7W 0.4061 0.2770 0.1736 0.078 Uiso d RD 1 . .
H H8W 0.4037 0.0835 0.1587 0.078 Uiso d RD 1 . .

loop_
_atom_site_aniso_label
_atom_site_aniso_U_11
_atom_site_aniso_U_22
_atom_site_aniso_U_33
_atom_site_aniso_U_12
_atom_site_aniso_U_13
_atom_site_aniso_U_23
C1A 0.0345(17) 0.052(2) 0.0415(19) -0.0015(15) 0.0142(14) -0.0063(16)
C2A 0.0282(15) 0.0472(18) 0.0452(19) 0.0069(13) 0.0080(14) -0.0021(15)
C3A 0.0316(16) 0.0497(19) 0.0330(16) 0.0020(12) 0.0014(13) -0.0036(14)
C4A 0.0236(14) 0.0436(17) 0.0336(15) 0.0008(12) 0.0023(11) -0.0064(13)
C5A 0.0282(16) 0.0391(17) 0.0378(16) 0.0002(12) 0.0069(12) -0.0013(13)
C6A 0.0356(17) 0.049(2) 0.0324(16) -0.0028(13) 0.0058(13) 0.0022(14)
C7A 0.0469(17) 0.0398(15) 0.0404(16) -0.0023(12) 0.0141(13) -0.0047(11)
O8A 0.0442(14) 0.0561(14) 0.0487(14) 0.0052(10) 0.0149(10) -0.0009(10)
O9A 0.0579(16) 0.0574(13) 0.0348(12) 0.0053(11) 0.0102(10) -0.0004(9)
N10A 0.0445(18) 0.101(3) 0.0486(18) 0.0131(18) 0.0225(15) 0.0039(19)
C1B 0.0333(16) 0.0335(15) 0.0361(17) 0.0024(13) 0.0039(13) 0.0000(14)
C2B 0.0341(18) 0.049(2) 0.0421(19) -0.0025(14) 0.0018(15) 0.0001(15)
C3B 0.041(2) 0.056(2) 0.078(3) -0.0020(17) 0.0157(19) 0.012(2)
N4B 0.081(3) 0.0481(18) 0.064(2) 0.0145(18) 0.0434(18) 0.0118(16)
C5B 0.068(3) 0.055(2) 0.042(2) 0.0009(18) 0.0221(19) -0.0066(17)
C6B 0.046(2) 0.052(2) 0.0365(19) -0.0047(15) 0.0060(15) -0.0080(15)
N7B 0.0402(15) 0.0585(19) 0.0409(16) -0.0105(13) 0.0136(13) -0.0083(14)
C1C 0.0352(17) 0.0345(15) 0.0348(17) 0.0011(13) 0.0040(12) -0.0005(14)
C2C 0.0361(17) 0.057(2) 0.0355(18) -0.0100(15) 0.0010(14) -0.0093(15)
C3C 0.0426(19) 0.053(2) 0.0296(16) -0.0058(14) 0.0040(14) -0.0110(14)
C4C 0.0460(19) 0.0314(15) 0.0299(15) 0.0051(13) 0.0082(13) 0.0011(12)
C5C 0.0328(17) 0.050(2) 0.0307(15) -0.0029(14) -0.0016(12) 0.0024(14)
C6C 0.0341(18) 0.0448(18) 0.0279(15) -0.0039(13) 0.0008(13) -0.0012(13)
C7C 0.0444(15) 0.0404(14) 0.0368(15) 0.0009(11) 0.0105(12) 0.0046(11)
O8C 0.0610(16) 0.0537(13) 0.0355(11) -0.0012(11) 0.0138(10) -0.0015(9)
O9C 0.0448(13) 0.0596(14) 0.0463(13) -0.0057(10) 0.0147(10) -0.0029(10)
N10C 0.0454(18) 0.075(2) 0.0430(17) -0.0171(16) 0.0166(14) -0.0126(16)
C1D 0.0331(16) 0.052(2) 0.0349(17) -0.0042(14) 0.0131(13) -0.0030(15)
C2D 0.0453(19) 0.0461(18) 0.044(2) 0.0025(15) 0.0131(16) -0.0029(15)
C3D 0.077(3) 0.054(2) 0.044(2) -0.0085(18) 0.028(2) -0.0078(17)
N4D 0.0560(18) 0.065(2) 0.075(2) -0.0101(16) 0.0441(16) -0.0187(18)
C5D 0.0384(19) 0.046(2) 0.077(3) -0.0056(14) 0.0268(18) -0.0127(18)
C6D 0.0361(18) 0.0454(19) 0.0454(19) -0.0038(14) 0.0075(15) -0.0034(15)
N7D 0.0407(15) 0.078(2) 0.0440(17) 0.0000(15) 0.0196(13) 0.0059(16)
O1W 0.0524(16) 0.0566(15) 0.0396(13) -0.0102(11) -0.0017(10) 0.0056(11)
O2W 0.0509(14) 0.0623(16) 0.0432(14) -0.0037(12) 0.0059(11) 0.0019(12)
O3W 0.0573(16) 0.0682(18) 0.0502(16) 0.0116(13) -0.0063(12) -0.0056(13)
O4W 0.0390(13) 0.0574(14) 0.0456(13) -0.0033(10) 0.0012(10) -0.0063(12)

loop_
_atom_type_symbol
_atom_type_description
_atom_type_scat_dispersion_real
_atom_type_scat_dispersion_imag
_atom_type_scat_source
C C 0.0181 0.0091 'International Tables Vol C Tables 4.2.6.8 and 6.1.1.4'
H H 0.0000 0.0000 'International Tables Vol C Tables 4.2.6.8 and 6.1.1.4'
N N 0.0311 0.0180 'International Tables Vol C Tables 4.2.6.8 and 6.1.1.4'
O O 0.0492 0.0322 'International Tables Vol C Tables 4.2.6.8 and 6.1.1.4'

loop_
_geom_angle_atom_site_label_1
_geom_angle_atom_site_label_2
_geom_angle_atom_site_label_3
_geom_angle_site_symmetry_1
_geom_angle_site_symmetry_3
_geom_angle
_geom_angle_publ_flag
N10A C1A C2A . . 119.5(3) ?
N10A C1A C6A . . 120.5(4) ?
C2A C1A C6A . . 120.1(3) ?
C3A C2A C1A . . 120.5(3) ?
C3A C2A H2A . . 119.8 ?
C1A C2A H2A . . 119.8 ?
C2A C3A C4A . . 120.4(3) ?
C2A C3A H3A . . 119.8 ?
C4A C3A H3A . . 119.8 ?
C5A C4A C3A . . 117.5(3) ?
C5A C4A C7A . . 123.0(3) ?
C3A C4A C7A . . 119.5(3) ?
C4A C5A C6A . . 123.2(3) ?
C4A C5A H5A . . 118.4 ?
C6A C5A H5A . . 118.4 ?
C5A C6A C1A . . 118.4(3) ?
C5A C6A H6A . . 120.8 ?
C1A C6A H6A . . 120.8 ?
O8A C7A O9A . . 120.8(3) ?
O8A C7A C4A . . 118.8(3) ?
O9A C7A C4A . . 120.5(3) ?
C1A N10A H10A . . 120.0 ?
C1A N10A H10B . . 120.0 ?
H10A N10A H10B . . 120.0 ?
N7B C1B C2B . . 122.8(3) ?
N7B C1B C6B . . 122.2(3) ?
C2B C1B C6B . . 114.9(3) ?
C3B C2B C1B . . 122.0(4) ?
C3B C2B H2B . . 119.0 ?
C1B C2B H2B . . 119.0 ?
C2B C3B N4B . . 119.4(4) ?
C2B C3B H3B . . 120.3 ?
N4B C3B H3B . . 120.3 ?
C5B N4B C3B . . 120.5(4) y
C5B N4B H4B . . 119.7 ?
C3B N4B H4B . . 119.7 ?
N4B C5B C6B . . 122.9(4) ?
N4B C5B H5B . . 118.5 ?
C6B C5B H5B . . 118.5 ?
C5B C6B C1B . . 120.2(4) ?
C5B C6B H6B . . 119.9 ?
C1B C6B H6B . . 119.9 ?
C1B N7B H7B . . 120.0 ?
C1B N7B H7C . . 120.0 ?
H7B N7B H7C . . 120.0 ?
N10C C1C C6C . . 122.2(3) ?
N10C C1C C2C . . 121.9(3) ?
C6C C1C C2C . . 115.9(3) ?
C3C C2C C1C . . 120.7(3) ?
C3C C2C H2C . . 119.7 ?
C1C C2C H2C . . 119.7 ?
C4C C3C C2C . . 122.9(3) ?
C4C C3C H3C . . 118.6 ?
C2C C3C H3C . . 118.6 ?
C3C C4C C5C . . 118.2(3) ?
C3C C4C C7C . . 122.0(3) ?
C5C C4C C7C . . 119.8(3) ?
C6C C5C C4C . . 119.8(3) ?
C6C C5C H5C . . 120.1 ?
C4C C5C H5C . . 120.1 ?
C5C C6C C1C . . 122.6(3) ?
C5C C6C H6C . . 118.7 ?
C1C C6C H6C . . 118.7 ?
O8C C7C O9C . . 121.0(3) ?
O8C C7C C4C . . 118.8(3) ?
O9C C7C C4C . . 120.2(3) ?
C1C N10C H10C . . 120.0 ?
C1C N10C H10D . . 120.0 ?
H10C N10C H10D . . 120.0 ?
N7D C1D C2D . . 120.2(4) ?
N7D C1D C6D . . 120.5(4) ?
C2D C1D C6D . . 119.3(3) ?
C3D C2D C1D . . 119.7(4) ?
C3D C2D H2D . . 120.1 ?
C1D C2D H2D . . 120.1 ?
C2D C3D N4D . . 119.7(4) ?
C2D C3D H3D . . 120.2 ?
N4D C3D H3D . . 120.2 ?
C5D N4D C3D . . 120.4(3) y
C5D N4D H4D . . 119.8 ?
C3D N4D H4D . . 119.8 ?
N4D C5D C6D . . 123.6(4) ?
N4D C5D H5D . . 118.2 ?
C6D C5D H5D . . 118.2 ?
C5D C6D C1D . . 117.3(4) ?
C5D C6D H6D . . 121.4 ?
C1D C6D H6D . . 121.4 ?
C1D N7D H7D . . 120.0 ?
C1D N7D H7E . . 120.0 ?
H7D N7D H7E . . 120.0 ?
H1W O1W H2W . . 106.8 ?
H3W O2W H4W . . 104.4 ?
H5W O3W H6W . . 107.1 ?
H7W O4W H8W . . 105.2 ?

loop_
_geom_bond_atom_site_label_1
_geom_bond_atom_site_label_2
_geom_bond_site_symmetry_2
_geom_bond_distance
_geom_bond_publ_flag
C1A N10A . 1.381(5) ?
C1A C2A . 1.384(5) ?
C1A C6A . 1.409(5) ?
C2A C3A . 1.378(5) ?
C2A H2A . 0.9500 ?
C3A C4A . 1.426(4) ?
C3A H3A . 0.9500 ?
C4A C5A . 1.375(5) ?
C4A C7A . 1.485(5) ?
C5A C6A . 1.377(5) ?
C5A H5A . 0.9500 ?
C6A H6A . 0.9500 ?
C7A O8A . 1.266(4) ?
C7A O9A . 1.267(4) ?
N10A H10A . 0.8800 ?
N10A H10B . 0.8800 ?
C1B N7B . 1.313(5) ?
C1B C2B . 1.404(5) ?
C1B C6B . 1.429(5) ?
C2B C3B . 1.353(7) ?
C2B H2B . 0.9500 ?
C3B N4B . 1.374(6) ?
C3B H3B . 0.9500 ?
N4B C5B . 1.300(6) ?
N4B H4B . 0.8800 ?
C5B C6B . 1.341(6) ?
C5B H5B . 0.9500 ?
C6B H6B . 0.9500 ?
N7B H7B . 0.8800 ?
N7B H7C . 0.8800 ?
C1C N10C . 1.335(5) ?
C1C C6C . 1.399(5) ?
C1C C2C . 1.432(5) ?
C2C C3C . 1.361(5) ?
C2C H2C . 0.9500 ?
C3C C4C . 1.353(5) ?
C3C H3C . 0.9500 ?
C4C C5C . 1.418(5) ?
C4C C7C . 1.495(5) ?
C5C C6C . 1.371(5) ?
C5C H5C . 0.9500 ?
C6C H6C . 0.9500 ?
C7C O8C . 1.265(4) ?
C7C O9C . 1.268(4) ?
N10C H10C . 0.8800 ?
N10C H10D . 0.8800 ?
C1D N7D . 1.350(4) ?
C1D C2D . 1.387(5) ?
C1D C6D . 1.421(5) ?
C2D C3D . 1.364(5) ?
C2D H2D . 0.9500 ?
C3D N4D . 1.387(6) ?
C3D H3D . 0.9500 ?
N4D C5D . 1.307(6) ?
N4D H4D . 0.8800 ?
C5D C6D . 1.360(6) ?
C5D H5D . 0.9500 ?
C6D H6D . 0.9500 ?
N7D H7D . 0.8800 ?
N7D H7E . 0.8800 ?
O1W H1W . 0.9635 ?
O1W H2W . 0.9611 ?
O2W H3W . 0.9734 ?
O2W H4W . 0.9723 ?
O3W H5W . 0.9623 ?
O3W H6W . 0.9604 ?
O4W H7W . 0.9715 ?
O4W H8W . 0.9630 ?

loop_
_geom_hbond_atom_site_label_D
_geom_hbond_atom_site_label_H
_geom_hbond_atom_site_label_A
_geom_hbond_site_symmetry_A
_geom_hbond_distance_DH
_geom_hbond_distance_HA
_geom_hbond_distance_DA
_geom_hbond_angle_DHA
O1W H1W O9A 2_564 0.96 1.84 2.763(4) 159
O1W H2W O9C . 0.96 1.83 2.767(4) 165
O2W H3W O8A 1_565 0.97 1.80 2.760(4) 170
N4B H4B O8A 2_564 0.88 1.99 2.808(5) 153
N4B H4B O9A 2_564 0.88 2.18 2.936(5) 143
N4D H4D O8C 2_565 0.88 2.09 2.883(5) 150
N4D H4D O9C 2_565 0.88 2.08 2.859(5) 146
O2W H4W O8C 2_565 0.97 1.83 2.748(4) 156
O3W H5W O8C 2_565 0.96 1.80 2.754(4) 169
O3W H6W O8A . 0.96 1.80 2.741(4) 166
N7B H7B O2W . 0.88 2.09 2.965(4) 173
N7B H7C O4W 3_455 0.88 2.09 2.967(5) 172
N7D H7D O2W 3_545 0.88 2.10 2.973(5) 173
N7D H7E O1W . 0.88 2.06 2.938(4) 174
O4W H7W O9C . 0.97 1.85 2.768(4) 156
O4W H8W O9A 2_554 0.96 1.78 2.740(4) 179
N10A H10A O3W 3_545 0.88 2.21 3.085(5) 176
N10A H10B O4W . 0.88 2.14 3.015(4) 176
N10C H10C O3W . 0.88 2.12 3.000(5) 177
N10C H10D O1W 3_445 0.88 2.26 3.136(5) 178

loop_
_geom_torsion_atom_site_label_1
_geom_torsion_atom_site_label_2
_geom_torsion_atom_site_label_3
_geom_torsion_atom_site_label_4
_geom_torsion_site_symmetry_1
_geom_torsion_site_symmetry_2
_geom_torsion_site_symmetry_3
_geom_torsion_site_symmetry_4
_geom_torsion
_geom_torsion_publ_flag
N10A C1A C2A C3A . . . . -179.5(4) ?
C6A C1A C2A C3A . . . . 2.1(6) ?
C1A C2A C3A C4A . . . . 0.1(6) ?
C2A C3A C4A C5A . . . . -0.7(5) ?
C2A C3A C4A C7A . . . . 179.7(3) ?
C3A C4A C5A C6A . . . . -0.9(5) ?
C7A C4A C5A C6A . . . . 178.6(4) ?
C4A C5A C6A C1A . . . . 3.1(6) ?
N10A C1A C6A C5A . . . . 178.0(4) ?
C2A C1A C6A C5A . . . . -3.6(6) ?
C5A C4A C7A O8A . . . . 8.0(5) ?
C3A C4A C7A O8A . . . . -172.5(3) ?
C5A C4A C7A O9A . . . . -171.9(3) ?
C3A C4A C7A O9A . . . . 7.7(5) ?
N7B C1B C2B C3B . . . . -179.0(4) ?
C6B C1B C2B C3B . . . . 1.4(5) ?
C1B C2B C3B N4B . . . . -2.1(6) ?
C2B C3B N4B C5B . . . . 1.4(6) ?
C3B N4B C5B C6B . . . . 0.1(7) ?
N4B C5B C6B C1B . . . . -0.8(7) ?
N7B C1B C6B C5B . . . . -179.6(4) ?
C2B C1B C6B C5B . . . . 0.1(6) ?
N10C C1C C2C C3C . . . . 179.9(4) ?
C6C C1C C2C C3C . . . . -0.9(6) ?
C1C C2C C3C C4C . . . . 1.4(6) ?
C2C C3C C4C C5C . . . . -1.2(6) ?
C2C C3C C4C C7C . . . . 179.4(4) ?
C3C C4C C5C C6C . . . . 0.7(5) ?
C7C C4C C5C C6C . . . . -179.9(3) ?
C4C C5C C6C C1C . . . . -0.4(5) ?
N10C C1C C6C C5C . . . . 179.6(4) ?
C2C C1C C6C C5C . . . . 0.5(5) ?
C3C C4C C7C O8C . . . . 5.8(5) ?
C5C C4C C7C O8C . . . . -173.6(3) ?
C3C C4C C7C O9C . . . . -174.8(3) ?
C5C C4C C7C O9C . . . . 5.8(4) ?
N7D C1D C2D C3D . . . . -178.7(4) ?
C6D C1D C2D C3D . . . . 1.8(6) ?
C1D C2D C3D N4D . . . . -0.4(6) ?
C2D C3D N4D C5D . . . . -0.4(6) ?
C3D N4D C5D C6D . . . . -0.3(6) ?
N4D C5D C6D C1D . . . . 1.6(6) ?
N7D C1D C6D C5D . . . . 178.1(4) ?
C2D C1D C6D C5D . . . . -2.4(6) ?
